data_8103667
loop_
_publ_author_name
'Petter, W.'
'Harnik, A.B.'
'Keppler, U.'

_publ_section_title
;
 Die Kristallstruktur von Blei-Barysilit, Pb3Si2O7
;
_journal_name_full
;
Zeitschrift fuer Kristallographie, Kristallgeometrie, Kristallphysik, 
Kristallchemie (-144,1977)
;
_journal_page_first 445
_journal_page_last 458
_journal_volume 133
_journal_year 1971
_chemical_formula_sum 'O7 Pb3 Si2'
_chemical_name_systematic 'Pb3 Si2 O7'
_space_group_IT_number 167
_symmetry_space_group_name_Hall '-R 3 2"c'
_symmetry_space_group_name_H-M 'R -3 c :H'
_cell_angle_alpha 90
_cell_angle_beta 90
_cell_angle_gamma 120
_cell_formula_units_Z 18
_cell_length_a 10.1264
_cell_length_b 10.1264
_cell_length_c 38.678
_cell_volume 3434.826
_citation_journal_id_ASTM ZEKGAX
_cod_data_source_file Petter_ZEKGAX_1971_1414.cif
_cod_data_source_block O7Pb3Si2
_cod_original_cell_volume 3434.827
_cod_database_code 8103667

loop_
_symmetry_equiv_pos_as_xyz
x,y,z
-y,x-y,z
-x+y,-x,z
y,x,-z+1/2
-x,-x+y,-z+1/2
x-y,-y,-z+1/2
-x,-y,-z
y,-x+y,-z
x-y,x,-z
-y,-x,z-1/2
x,x-y,z-1/2
-x+y,y,z-1/2
x+2/3,y+1/3,z+1/3
-y+2/3,x-y+1/3,z+1/3
-x+y+2/3,-x+1/3,z+1/3
y+2/3,x+1/3,-z+5/6
-x+2/3,-x+y+1/3,-z+5/6
x-y+2/3,-y+1/3,-z+5/6
-x+2/3,-y+1/3,-z+1/3
y+2/3,-x+y+1/3,-z+1/3
x-y+2/3,x+1/3,-z+1/3
-y+2/3,-x+1/3,z-1/6
x+2/3,x-y+1/3,z-1/6
-x+y+2/3,y+1/3,z-1/6
x+1/3,y+2/3,z+2/3
-y+1/3,x-y+2/3,z+2/3
-x+y+1/3,-x+2/3,z+2/3
y+1/3,x+2/3,-z+7/6
-x+1/3,-x+y+2/3,-z+7/6
x-y+1/3,-y+2/3,-z+7/6
-x+1/3,-y+2/3,-z+2/3
y+1/3,-x+y+2/3,-z+2/3
x-y+1/3,x+2/3,-z+2/3
-y+1/3,-x+2/3,z+1/6
x+1/3,x-y+2/3,z+1/6
-x+y+1/3,y+2/3,z+1/6

loop_
_atom_site_label
_atom_site_type_symbol
_atom_site_fract_x
_atom_site_fract_y
_atom_site_fract_z
_atom_site_occupancy
_atom_site_U_iso_or_equiv
Pb3 Pb+2 0 0 0.25 1 0.0
Pb2 Pb+2 0 0 0.15919 1 0.0
O3 O-2 0.1581 0.2005 0.2067 1 0.0
Si1 Si+4 0.3278 0.0612 0.1184 1 0.0
O4 O-2 0.2872 0.1955 0.1097 1 0.0
O1 O-2 0.6187 0 0.25 1 0.0
O2 O-2 0.0489 0.2759 0.1496 1 0.0
Pb1 Pb+2 0.27136 0.24408 0.03758 1 0.0
